data_7214330
loop_
_publ_author_name
'Danylyuk, Oksana'
'Fedin, Vladimir P.'

_publ_section_title
;
 Unexpected crystallization of the metastable tubular coordination polymer
 of cucurbit[6]uril with magnesium ions which spontaneously transforms
 into a discrete coordination complex
;
_journal_issue 18
_journal_name_full CrystEngComm
_journal_page_first 3699
_journal_paper_doi 10.1039/c3ce42287a
_journal_volume 16
_journal_year 2014
_chemical_formula_sum 'C36 H84 Cl4 Mg2 N24 O36'
_chemical_formula_weight 1619.62
_chemical_name_systematic
;
 ?
;
_space_group_IT_number 59
_symmetry_cell_setting orthorhombic
_symmetry_space_group_name_Hall '-P 2ab 2a'
_symmetry_space_group_name_H-M 'P m m n :2'
_atom_sites_solution_hydrogens geom
_atom_sites_solution_primary direct
_atom_sites_solution_secondary difmap
_audit_creation_method SHELXL-97
_cell_angle_alpha 90.00
_cell_angle_beta 90.00
_cell_angle_gamma 90.00
_cell_formula_units_Z 2
_cell_length_a 10.4811(4)
_cell_length_b 14.5008(5)
_cell_length_c 21.9334(8)
_cell_measurement_reflns_used 2979
_cell_measurement_temperature 100(2)
_cell_measurement_theta_max 71.74
_cell_measurement_theta_min 3.04
_cell_volume 3333.5(2)
_computing_cell_refinement
;
CrysAlisPro, Agilent Technologies,
Version 1.171.35.19 (release 27-10-2011 CrysAlis171 .NET)
(compiled Oct 27 2011,15:02:11)
;
_computing_data_collection
;
CrysAlisPro, Agilent Technologies,
Version 1.171.35.19 (release 27-10-2011 CrysAlis171 .NET)
(compiled Oct 27 2011,15:02:11)
;
_computing_data_reduction
;
CrysAlisPro, Agilent Technologies,
Version 1.171.35.19 (release 27-10-2011 CrysAlis171 .NET)
(compiled Oct 27 2011,15:02:11)
;
_computing_structure_refinement 'SHELXL-97 (Sheldrick, 2008)'
_diffrn_ambient_temperature 100(2)
_diffrn_detector_area_resol_mean 16.2974
_diffrn_measured_fraction_theta_full 0.972
_diffrn_measured_fraction_theta_max 0.972
_diffrn_measurement_device_type 'SuperNova, Dual, Cu at zero, Eos'
_diffrn_measurement_method '\w scans'
_diffrn_radiation_monochromator mirror
_diffrn_radiation_source 'SuperNova (Cu) X-ray Source'
_diffrn_radiation_type 'Cu K\a'
_diffrn_radiation_wavelength 1.5418
_diffrn_reflns_av_R_equivalents 0.0269
_diffrn_reflns_av_sigmaI/netI 0.0338
_diffrn_reflns_limit_h_max 6
_diffrn_reflns_limit_h_min -12
_diffrn_reflns_limit_k_max 16
_diffrn_reflns_limit_k_min -17
_diffrn_reflns_limit_l_max 27
_diffrn_reflns_limit_l_min -26
_diffrn_reflns_number 8001
_diffrn_reflns_theta_full 71.74
_diffrn_reflns_theta_max 71.74
_diffrn_reflns_theta_min 3.04
_exptl_absorpt_coefficient_mu 2.786
_exptl_absorpt_correction_T_max 1.000
_exptl_absorpt_correction_T_min 0.461
_exptl_absorpt_correction_type multi-scan
_exptl_absorpt_process_details
;
CrysAlisPro, Agilent Technologies,
Version 1.171.35.19 (release 27-10-2011 CrysAlis171 .NET)
(compiled Oct 27 2011,15:02:11)
Empirical absorption correction using spherical harmonics,
 implemented in SCALE3 ABSPACK scaling algorithm.
;
_exptl_crystal_colour colourless
_exptl_crystal_density_diffrn 1.613
_exptl_crystal_density_method 'not measured'
_exptl_crystal_description plate
_exptl_crystal_F_000 1594.4
_exptl_crystal_size_max 0.3
_exptl_crystal_size_mid 0.2
_exptl_crystal_size_min 0.05
_refine_diff_density_max 1.268
_refine_diff_density_min -0.670
_refine_diff_density_rms 0.125
_refine_ls_extinction_method none
_refine_ls_goodness_of_fit_ref 1.030
_refine_ls_hydrogen_treatment constr
_refine_ls_matrix_type full
_refine_ls_number_parameters 349
_refine_ls_number_reflns 3500
_refine_ls_number_restraints 1
_refine_ls_restrained_S_all 1.029
_refine_ls_R_factor_all 0.1037
_refine_ls_R_factor_gt 0.0878
_refine_ls_shift/su_max 0.001
_refine_ls_shift/su_mean 0.000
_refine_ls_structure_factor_coef Fsqd
_refine_ls_weighting_details 'calc w=1/[\s^2^(Fo^2^)+(0.1807P)^2^+5.0359P] where P=(Fo^2^+2Fc^2^)/3'
_refine_ls_weighting_scheme calc
_refine_ls_wR_factor_gt 0.2471
_refine_ls_wR_factor_ref 0.2644
_reflns_number_gt 2797
_reflns_number_total 3500
_reflns_threshold_expression >2\s(I)
_cod_data_source_file c3ce42287a.txt
_cod_data_source_block q6_mg_etoh100
_cod_depositor_comments
;
The following automatic conversions were performed:

'_symmetry_cell_setting' value ' orthorhombic' changed to
'orthorhombic' according to
/usr/data/users/saulius/crontab/automatic-downloads/rss-feeds/RSC/lib/dictionaries/cif_core.dic
dictionary named 'cif_core.dic' version 2.4.2 from 2011-04-26.

Automatic conversion script
Id: cif_fix_values 2281 2013-09-26 08:29:07Z andrius 
;
_cod_original_sg_symbol_H-M 'P m m n'
_cod_database_code 7214330

loop_
_symmetry_equiv_pos_as_xyz
'x, y, z'
'-x+1/2, -y+1/2, z'
'x+1/2, -y, -z'
'-x, y+1/2, -z'
'-x, -y, -z'
'x-1/2, y-1/2, -z'
'-x-1/2, y, z'
'x, -y-1/2, z'

loop_
_atom_site_label
_atom_site_type_symbol
_atom_site_fract_x
_atom_site_fract_y
_atom_site_fract_z
_atom_site_U_iso_or_equiv
_atom_site_adp_type
_atom_site_occupancy
_atom_site_symmetry_multiplicity
_atom_site_calc_flag
_atom_site_refinement_flags
_atom_site_disorder_assembly
_atom_site_disorder_group
Mg1 Mg 0.7500 0.5002(2) 1.21156(13) 0.0228(8) Uani 0.542(5) 2 d SP . 1
O2 O 0.5462(19) 0.4984(9) 1.2058(8) 0.032(2) Uani 0.542(5) 1 d P . 1
O1W O 0.7500 0.4387(9) 1.1283(9) 0.023(3) Uani 0.542(5) 2 d SP . 1
O2W O 0.7500 0.6355(11) 1.1664(6) 0.034(4) Uani 0.542(5) 2 d SP . 1
O3W O 0.7500 0.5729(7) 1.2940(5) 0.0301(19) Uani 0.542(5) 2 d SP . 1
O4W O 0.7500 0.3831(5) 1.2639(3) 0.0333(16) Uani 0.542(5) 2 d SP . 1
O6W O 0.5623(15) 0.2839(10) 1.2182(7) 0.027(3) Uiso 0.1626(16) 1 d P . 1
O6WB O 0.4075(17) 0.2500 1.2142(8) 0.033(4) Uiso 0.217(2) 2 d SP . 1
O9W O 0.7500 0.6930(9) 1.3697(5) 0.081(4) Uani 0.542(5) 2 d SP . 1
O11W O 0.7500 0.5125(12) 1.4105(6) 0.124(6) Uani 0.542(5) 2 d SP . 1
O12W O 0.7500 0.3478(15) 1.4665(10) 0.089(5) Uiso 0.379(4) 2 d SP . 1
O12A O 0.7500 0.314(4) 1.416(3) 0.113(17) Uiso 0.1626(16) 2 d SP . 1
O13W O 0.552(2) 0.7500 1.3314(9) 0.144(8) Uani 0.542(5) 2 d SP . 1
Mg2 Mg 0.6244(5) 0.3674(3) 1.1485(2) 0.0246(12) Uani 0.229(3) 1 d P . 2
O2A O 0.532(2) 0.4755(10) 1.1965(9) 0.036(3) Uani 0.458(5) 1 d P . 2
O1WA O 0.7500 0.4683(11) 1.1220(11) 0.025(3) Uani 0.458(5) 2 d SP . 2
O4WA O 0.6926(11) 0.3377(11) 1.2292(6) 0.111(5) Uani 0.458(5) 1 d P . 2
O5WA O 0.7500 0.2709(4) 1.1070(3) 0.024(2) Uani 0.458(5) 2 d SP . 2
O6WA O 0.4681(13) 0.2500 1.1566(6) 0.123(9) Uani 0.458(5) 2 d SP . 2
O2WA O 0.7500 0.6199(16) 1.1799(12) 0.057(7) Uani 0.458(5) 2 d SP . 2
O3WA O 0.7500 0.550(2) 1.3086(12) 0.120(12) Uani 0.458(5) 2 d SP . 2
O7WA O 0.2500 0.2935(14) 1.2006(11) 0.155(11) Uani 0.458(5) 2 d SP . 2
O9WA O 0.6593(14) 0.7500 1.3073(6) 0.078(4) Uani 0.458(5) 2 d SP . 2
O13A O 0.506(3) 0.7500 1.4115(9) 0.156(10) Uani 0.458(5) 2 d SP . 2
O10W O 0.7500 0.2500 1.3768(11) 0.092(7) Uiso 0.458(5) 4 d SP . 2
Cl1 Cl 0.7500 0.2500 0.96592(7) 0.0247(4) Uani 1 4 d S . .
Cl2 Cl 0.48911(13) 0.2500 0.81123(8) 0.0420(4) Uani 1 2 d S . .
Cl3 Cl 0.2500 0.7500 1.3731(2) 0.1219(18) Uani 1 4 d S . .
O8W O 0.449(3) 0.620(2) 1.4632(12) 0.039(8) Uiso 0.106(8) 1 d P A 1
O8WA O 0.5000 0.5000 1.5000 0.082(7) Uiso 0.357(16) 2 d SP B 2
O14W O 0.639(3) 0.629(3) 1.4339(8) 0.32(3) Uani 0.357(16) 1 d P B 2
O8WB O 0.4814(9) 0.5669(7) 1.4803(4) 0.059(3) Uiso 0.431(15) 1 d P C 3
O1 O 0.5340(2) 0.3707(2) 1.07223(14) 0.0390(7) Uani 1 1 d . . .
N1 N 0.3654(3) 0.3342(2) 1.00927(13) 0.0249(6) Uani 1 1 d . . .
N3 N 0.3653(3) 0.54925(19) 1.15202(14) 0.0306(7) Uani 1 1 d . . .
N4 N 0.3660(3) 0.5477(2) 1.25328(15) 0.0378(8) Uani 1 1 d . . .
O3 O 0.5377(3) 0.3652(3) 1.33824(14) 0.0500(8) Uani 1 1 d . . .
N2 N 0.3668(3) 0.47021(19) 1.05534(14) 0.0269(6) Uani 1 1 d . . .
N6 N 0.3660(3) 0.3335(3) 1.40022(14) 0.0374(8) Uani 1 1 d . . .
C2 C 0.4315(3) 0.3894(2) 1.04861(16) 0.0268(7) Uani 1 1 d . . .
N5 N 0.3658(3) 0.4636(3) 1.34789(15) 0.0376(8) Uani 1 1 d . . .
C8 C 0.2500 0.3775(3) 0.9874(2) 0.0247(10) Uani 1 2 d S . .
H8 H 0.2500 0.3840 0.9420 0.030 Uiso 1 2 calc SR . .
C9 C 0.2500 0.4728(3) 1.0198(2) 0.0253(10) Uani 1 2 d S . .
H9 H 0.2500 0.5248 0.9899 0.030 Uiso 1 2 calc SR . .
C13 C 0.2500 0.3780(4) 1.4199(2) 0.0345(12) Uani 1 2 d S . .
H13 H 0.2500 0.3891 1.4650 0.041 Uiso 1 2 calc SR . .
C3 C 0.4159(4) 0.5465(2) 1.09126(17) 0.0324(8) Uani 1 1 d . . .
H3A H 0.5100 0.5415 1.0935 0.039 Uiso 1 1 calc R . .
H3B H 0.3951 0.6051 1.0704 0.039 Uiso 1 1 calc R . .
C1 C 0.4186(5) 0.2500 0.9843(2) 0.0262(10) Uani 1 2 d S . .
H1A H 0.4050 0.2500 0.9396 0.031 Uiso 1 2 calc SR . .
H1B H 0.5119 0.2500 0.9915 0.031 Uiso 1 2 calc SR . .
C11 C 0.2500 0.5958(4) 1.2383(2) 0.0332(11) Uani 1 2 d S . .
H11 H 0.2500 0.6595 1.2558 0.040 Uiso 1 2 calc SR . .
C4 C 0.4351(4) 0.5251(3) 1.20257(17) 0.0351(9) Uani 1 1 d . . .
C10 C 0.2500 0.5986(3) 1.1679(2) 0.0320(11) Uani 1 2 d S . .
H10 H 0.2500 0.6632 1.1518 0.038 Uiso 1 2 calc SR . .
C5 C 0.4183(4) 0.5402(3) 1.31383(19) 0.0414(10) Uani 1 1 d . . .
H5A H 0.4013 0.5981 1.3363 0.050 Uiso 1 1 calc R . .
H5B H 0.5120 0.5326 1.3109 0.050 Uiso 1 1 calc R . .
C7 C 0.4152(5) 0.2500 1.4276(2) 0.0361(12) Uani 1 2 d S . .
H7A H 0.5093 0.2500 1.4240 0.043 Uiso 1 2 calc SR . .
H7B H 0.3936 0.2500 1.4715 0.043 Uiso 1 2 calc SR . .
C6 C 0.4331(4) 0.3854(3) 1.35961(16) 0.0383(9) Uani 1 1 d . . .
C12 C 0.2500 0.4707(4) 1.3835(2) 0.0375(12) Uani 1 2 d S . .
H12 H 0.2500 0.5258 1.4109 0.045 Uiso 1 2 calc SR . .

loop_
_atom_site_aniso_label
_atom_site_aniso_U_11
_atom_site_aniso_U_22
_atom_site_aniso_U_33
_atom_site_aniso_U_23
_atom_site_aniso_U_13
_atom_site_aniso_U_12
Mg1 0.0206(15) 0.0235(15) 0.0244(14) 0.0004(11) 0.000 0.000
O2 0.045(4) 0.020(6) 0.031(4) -0.009(4) -0.001(3) -0.001(4)
O1W 0.020(4) 0.026(7) 0.022(5) 0.003(5) 0.000 0.000
O2W 0.051(7) 0.011(6) 0.039(4) 0.001(4) 0.000 0.000
O3W 0.022(4) 0.033(4) 0.035(4) -0.001(3) 0.000 0.000
O4W 0.031(4) 0.036(4) 0.033(4) 0.002(3) 0.000 0.000
O9W 0.091(8) 0.108(9) 0.043(5) -0.014(6) 0.000 0.000
O11W 0.202(19) 0.108(11) 0.061(7) -0.011(8) 0.000 0.000
O13W 0.17(2) 0.155(17) 0.104(13) 0.000 -0.061(14) 0.000
Mg2 0.031(3) 0.0127(19) 0.030(2) 0.0039(17) 0.016(2) 0.0051(19)
O2A 0.045(8) 0.019(7) 0.043(8) 0.006(5) 0.011(6) 0.021(6)
O1WA 0.020(5) 0.031(9) 0.024(6) 0.003(7) 0.000 0.000
O4WA 0.082(8) 0.167(12) 0.085(7) 0.003(8) -0.008(6) 0.052(8)
O5WA 0.035(4) 0.012(6) 0.024(3) 0.001(2) 0.000 0.000
O6WA 0.038(7) 0.28(3) 0.056(8) 0.000 0.008(6) 0.000
O2WA 0.008(6) 0.013(7) 0.15(2) 0.010(9) 0.000 0.000
O3WA 0.034(9) 0.21(3) 0.116(19) 0.033(17) 0.000 0.000
O7WA 0.22(3) 0.069(11) 0.17(2) 0.031(12) 0.000 0.000
O9WA 0.052(7) 0.125(13) 0.056(7) 0.000 0.015(6) 0.000
O13A 0.20(3) 0.19(3) 0.072(11) 0.000 -0.012(14) 0.000
Cl1 0.0227(8) 0.0238(7) 0.0277(8) 0.000 0.000 0.000
Cl2 0.0264(7) 0.0264(6) 0.0731(10) 0.000 -0.0089(6) 0.000
Cl3 0.190(6) 0.074(2) 0.101(3) 0.000 0.000 0.000
O14W 0.37(5) 0.55(7) 0.051(9) -0.08(2) -0.096(17) 0.22(4)
O1 0.0165(12) 0.0464(16) 0.0542(16) -0.0140(13) -0.0044(12) 0.0031(11)
N1 0.0179(14) 0.0291(14) 0.0277(13) -0.0013(11) 0.0014(11) -0.0011(12)
N3 0.0353(18) 0.0217(13) 0.0347(15) 0.0015(11) 0.0051(13) 0.0008(12)
N4 0.0373(19) 0.0420(18) 0.0341(16) 0.0034(14) 0.0009(13) 0.0060(15)
O3 0.0323(16) 0.072(2) 0.0455(16) 0.0158(15) 0.0087(13) 0.0068(15)
N2 0.0194(14) 0.0238(13) 0.0375(15) -0.0005(11) 0.0010(11) -0.0029(11)
N6 0.0263(17) 0.056(2) 0.0303(15) 0.0016(14) 0.0023(12) 0.0008(15)
C2 0.0143(15) 0.0317(18) 0.0345(17) 0.0001(14) 0.0032(13) -0.0043(13)
N5 0.0244(16) 0.0521(19) 0.0363(16) 0.0017(14) 0.0006(13) 0.0000(14)
C8 0.020(2) 0.030(2) 0.024(2) 0.0021(17) 0.000 0.000
C9 0.025(2) 0.024(2) 0.027(2) 0.0063(18) 0.000 0.000
C13 0.027(3) 0.052(3) 0.025(2) -0.006(2) 0.000 0.000
C3 0.0352(19) 0.0249(16) 0.0371(18) 0.0017(14) 0.0022(15) -0.0092(14)
C1 0.021(2) 0.030(2) 0.028(2) 0.000 0.0082(18) 0.000
C11 0.035(3) 0.027(2) 0.037(3) -0.007(2) 0.000 0.000
C4 0.035(2) 0.0305(19) 0.039(2) 0.0050(15) 0.0060(15) 0.0043(17)
C10 0.035(3) 0.021(2) 0.040(3) 0.0011(19) 0.000 0.000
C5 0.032(2) 0.051(2) 0.041(2) 0.0027(18) -0.0047(17) -0.0104(18)
C7 0.026(2) 0.053(3) 0.029(2) 0.000 -0.004(2) 0.000
C6 0.031(2) 0.061(3) 0.0237(16) 0.0023(16) -0.0009(14) -0.0018(18)
C12 0.033(3) 0.050(3) 0.029(2) -0.004(2) 0.000 0.000

loop_
_atom_type_symbol
_atom_type_description
_atom_type_scat_dispersion_real
_atom_type_scat_dispersion_imag
_atom_type_scat_source
C C 0.0033 0.0016 'International Tables Vol C Tables 4.2.6.8 and 6.1.1.4'
H H 0.0000 0.0000 'International Tables Vol C Tables 4.2.6.8 and 6.1.1.4'
N N 0.0061 0.0033 'International Tables Vol C Tables 4.2.6.8 and 6.1.1.4'
O O 0.0106 0.0060 'International Tables Vol C Tables 4.2.6.8 and 6.1.1.4'
Mg Mg 0.0486 0.0363 'International Tables Vol C Tables 4.2.6.8 and 6.1.1.4'
Cl Cl 0.1484 0.1585 'International Tables Vol C Tables 4.2.6.8 and 6.1.1.4'

loop_
_geom_angle_atom_site_label_1
_geom_angle_atom_site_label_2
_geom_angle_atom_site_label_3
_geom_angle
_geom_angle_site_symmetry_1
_geom_angle_site_symmetry_3
O1W Mg1 O4W 98.0(4) . .
O1W Mg1 O3W 175.8(5) . .
O4W Mg1 O3W 86.2(4) . .
O1W Mg1 O2 86.7(4) . 7_755
O4W Mg1 O2 91.3(5) . 7_755
O3W Mg1 O2 93.3(4) . 7_755
O1W Mg1 O2 86.7(4) . .
O4W Mg1 O2 91.3(5) . .
O3W Mg1 O2 93.3(4) . .
O2 Mg1 O2 173.1(9) 7_755 .
O1W Mg1 O2W 89.2(5) . .
O4W Mg1 O2W 172.7(4) . .
O3W Mg1 O2W 86.6(5) . .
O2 Mg1 O2W 89.1(5) 7_755 .
O2 Mg1 O2W 89.1(5) . .
C4 O2 Mg1 160.9(9) . .
O6W O6W O6WB 73.2(5) 8_565 .
O6W O6WB O6W 33.7(10) . 8_565
O1 Mg2 O4WA 166.5(6) . .
O1 Mg2 O1WA 93.0(6) . .
O4WA Mg2 O1WA 100.3(8) . .
O1 Mg2 O2A 100.9(6) . .
O4WA Mg2 O2A 83.1(7) . .
O1WA Mg2 O2A 84.7(8) . .
O1 Mg2 O5WA 87.1(3) . .
O4WA Mg2 O5WA 90.9(4) . .
O1WA Mg2 O5WA 87.2(5) . .
O2A Mg2 O5WA 168.9(6) . .
O1 Mg2 O6WA 75.1(4) . .
O4WA Mg2 O6WA 91.5(6) . .
O1WA Mg2 O6WA 167.7(8) . .
O2A Mg2 O6WA 100.2(6) . .
O5WA Mg2 O6WA 89.3(3) . .
O1 Mg2 O5WA 87.9(2) . 2_655
O4WA Mg2 O5WA 87.8(4) . 2_655
O1WA Mg2 O5WA 97.3(5) . 2_655
O2A Mg2 O5WA 170.9(6) . 2_655
O5WA Mg2 O5WA 10.23(18) . 2_655
O6WA Mg2 O5WA 79.6(3) . 2_655
O1 Mg2 Mg2 119.51(16) . 7_755
O4WA Mg2 Mg2 68.6(4) . 7_755
O1WA Mg2 Mg2 50.1(3) . 7_755
O2A Mg2 Mg2 117.2(5) . 7_755
O5WA Mg2 Mg2 51.74(17) . 7_755
O6WA Mg2 Mg2 133.7(3) . 7_755
O5WA Mg2 Mg2 59.12(14) 2_655 7_755
O1 Mg2 O4WA 160.6(4) . 7_755
O4WA Mg2 O4WA 25.0(5) . 7_755
O1WA Mg2 O4WA 80.8(6) . 7_755
O2A Mg2 O4WA 96.8(7) . 7_755
O5WA Mg2 O4WA 74.4(4) . 7_755
O6WA Mg2 O4WA 109.5(5) . 7_755
O5WA Mg2 O4WA 74.8(4) 2_655 7_755
Mg2 Mg2 O4WA 43.5(3) 7_755 7_755
O1 Mg2 Mg2 91.41(16) . 8_565
O4WA Mg2 Mg2 77.3(5) . 8_565
O1WA Mg2 Mg2 135.5(4) . 8_565
O2A Mg2 Mg2 137.6(6) . 8_565
O5WA Mg2 Mg2 48.83(18) . 8_565
O6WA Mg2 Mg2 44.1(3) . 8_565
O5WA Mg2 Mg2 38.60(14) 2_655 8_565
Mg2 Mg2 Mg2 90.000(1) 7_755 8_565
O4WA Mg2 Mg2 80.6(3) 7_755 8_565
C4 O2A Mg2 147.9(12) . .
Mg2 O1WA Mg2 79.8(6) 7_755 .
O4WA O4WA Mg2 111.4(4) 7_755 .
O4WA O4WA Mg2 43.5(3) 7_755 7_755
Mg2 O4WA Mg2 67.9(4) . 7_755
O5WA O5WA Mg2 131.17(17) 2_655 7_755
O5WA O5WA Mg2 131.17(18) 2_655 .
Mg2 O5WA Mg2 76.5(3) 7_755 .
O5WA O5WA Mg2 38.60(15) 2_655 8_565
Mg2 O5WA Mg2 132.9(4) 7_755 8_565
Mg2 O5WA Mg2 92.6(3) . 8_565
O5WA O5WA Mg2 38.60(14) 2_655 2_655
Mg2 O5WA Mg2 92.6(3) 7_755 2_655
Mg2 O5WA Mg2 132.9(4) . 2_655
Mg2 O5WA Mg2 61.8(3) 8_565 2_655
Mg2 O6WA Mg2 91.9(5) . 8_565
C2 O1 Mg2 143.8(3) . .
C2 N1 C8 112.3(3) . .
C2 N1 C1 122.5(3) . .
C8 N1 C1 124.2(3) . .
C4 N3 C3 123.1(3) . .
C4 N3 C10 112.1(3) . .
C3 N3 C10 123.1(3) . .
C4 N4 C11 112.2(4) . .
C4 N4 C5 122.0(4) . .
C11 N4 C5 124.6(4) . .
C2 N2 C9 112.6(3) . .
C2 N2 C3 122.5(3) . .
C9 N2 C3 124.8(3) . .
C6 N6 C13 112.6(4) . .
C6 N6 C7 123.4(4) . .
C13 N6 C7 123.4(4) . .
O1 C2 N2 125.6(3) . .
O1 C2 N1 125.7(3) . .
N2 C2 N1 108.6(3) . .
C6 N5 C5 122.7(3) . .
C6 N5 C12 113.1(4) . .
C5 N5 C12 122.9(4) . .
N1 C8 N1 113.7(4) . 7_655
N1 C8 C9 103.6(3) . .
N1 C8 C9 103.6(3) 7_655 .
N2 C9 N2 114.9(4) . 7_655
N2 C9 C8 102.9(3) . .
N2 C9 C8 102.9(3) 7_655 .
N6 C13 N6 114.8(5) 7_655 .
N6 C13 C12 103.4(3) 7_655 .
N6 C13 C12 103.4(3) . .
N3 C3 N2 113.2(3) . .
N1 C1 N1 114.7(4) 8_565 .
N4 C11 N4 115.2(5) 7_655 .
N4 C11 C10 103.9(3) 7_655 .
N4 C11 C10 103.9(3) . .
O2 C4 O2A 19.4(9) . .
O2 C4 N4 122.0(9) . .
O2A C4 N4 130.8(10) . .
O2 C4 N3 129.2(9) . .
O2A C4 N3 119.5(9) . .
N4 C4 N3 108.3(4) . .
N3 C10 N3 113.2(4) 7_655 .
N3 C10 C11 103.1(3) 7_655 .
N3 C10 C11 103.1(3) . .
N4 C5 N5 112.9(3) . .
N6 C7 N6 113.7(4) 8_565 .
O3 C6 N5 126.1(4) . .
O3 C6 N6 125.4(4) . .
N5 C6 N6 108.4(4) . .
N5 C12 N5 114.0(4) 7_655 .
N5 C12 C13 102.4(3) 7_655 .
N5 C12 C13 102.4(3) . .

loop_
_geom_bond_atom_site_label_1
_geom_bond_atom_site_label_2
_geom_bond_distance
_geom_bond_site_symmetry_2
Mg1 O1W 2.03(2) .
Mg1 O4W 2.050(8) .
Mg1 O3W 2.092(11) .
Mg1 O2 2.14(2) 7_755
Mg1 O2 2.14(2) .
Mg1 O2W 2.198(17) .
O2 C4 1.23(2) .
O6W O6W 0.98(3) 8_565
O6W O6WB 1.70(2) .
O6WB O6W 1.70(2) 8_565
O9W O9W 1.65(3) 2_665
O12W O12A 1.20(6) .
Mg2 O1 1.923(6) .
Mg2 O4WA 1.958(13) .
Mg2 O1WA 2.052(11) .
Mg2 O2A 2.122(17) .
Mg2 O5WA 2.127(6) .
Mg2 O6WA 2.369(11) .
Mg2 O5WA 2.566(6) 2_655
Mg2 Mg2 2.634(11) 7_755
Mg2 O4WA 2.646(14) 7_755
Mg2 Mg2 3.405(9) 8_565
O2A C4 1.25(2) .
O1WA Mg2 2.052(11) 7_755
O4WA O4WA 1.20(2) 7_755
O4WA Mg2 2.646(14) 7_755
O5WA O5WA 0.605(11) 2_655
O5WA Mg2 2.127(6) 7_755
O5WA Mg2 2.566(6) 8_565
O5WA Mg2 2.566(6) 2_655
O6WA Mg2 2.369(11) 8_565
O7WA O7WA 1.26(4) 2
O1 C2 1.223(5) .
N1 C2 1.366(5) .
N1 C8 1.444(4) .
N1 C1 1.450(4) .
N3 C4 1.374(5) .
N3 C3 1.435(5) .
N3 C10 1.447(4) .
N4 C4 1.367(5) .
N4 C11 1.440(4) .
N4 C5 1.441(5) .
O3 C6 1.227(5) .
N2 C2 1.362(4) .
N2 C9 1.452(4) .
N2 C3 1.452(4) .
N6 C6 1.362(5) .
N6 C13 1.443(4) .
N6 C7 1.446(5) .
N5 C6 1.361(6) .
N5 C5 1.447(5) .
N5 C12 1.447(4) .
C8 N1 1.444(4) 7_655
C8 C9 1.553(7) .
C9 N2 1.452(4) 7_655
C13 N6 1.443(4) 7_655
C13 C12 1.563(8) .
C1 N1 1.450(4) 8_565
C11 N4 1.440(4) 7_655
C11 C10 1.545(8) .
C10 N3 1.447(4) 7_655
C7 N6 1.446(5) 8_565
C12 N5 1.447(4) 7_655
